data_7702572
loop_
_publ_author_name
'Schweiger, Scott W.'
'Salberg, Michelle M.'
'Pulvirenti, April L.'
'Freeman, Emily E.'
'Fanwick, Phillip E.'
'Rothwell, Ian P.'

_publ_section_title
;
 Studies of the alkylation of niobium and tantalum halides containing
 2,6-diarylphenoxide ancillary ligation
;
_journal_issue 13
_journal_name_full 'Journal of the Chemical Society, Dalton Transactions'
_journal_page_first 2020
_journal_paper_doi 10.1039/b101722p
_journal_year 2001
_chemical_formula_sum 'C92 H74 Cl Nb O2'
_chemical_formula_weight 1339.97
_space_group_IT_number 2
_space_group_name_Hall '-P 1'
_space_group_name_H-M_alt 'P -1'
_symmetry_cell_setting triclinic
_symmetry_space_group_name_H-M 'P -1'
_atom_type_scat_source 'International Tables for Crystallography (Vol C)'
_audit_creation_date 24-08-98
_audit_creation_method from_MolEN_and_SHELXL
_cell_angle_alpha 109.4762(15)
_cell_angle_beta 97.3407(17)
_cell_angle_gamma 102.6676(13)
_cell_formula_units_Z 2
_cell_length_a 13.3332(4)
_cell_length_b 15.3768(5)
_cell_length_c 19.2026(5)
_cell_measurement_reflns_used 37974
_cell_measurement_temperature 203
_cell_measurement_theta_max 26
_cell_measurement_theta_min 4
_cell_volume 3533.92(19)
_computing_cell_refinement DENZO/SCALEPACK_(Otwinowski,_1996)
_computing_data_collection Collect_(Nonius,_1998)
_computing_data_reduction DENZO/SCALEPACK_(Otwinowski,_1996)
_computing_molecular_graphics
;
ORTEP (Johnson, 1976)
Xtal_GX (Hall, 1995)
PLUTON (Spek, 1991)
;
_computing_publication_material CIF_VAX_MolEN_(Fair,_1990)
_computing_structure_refinement SHELX97_(Sheldrick,_1997)
_computing_structure_solution Direct_methods_(SIR97,_Altomare_et_al.,_1997)
_diffrn_ambient_temperature 203
_diffrn_radiation_type MO-K\a
_diffrn_radiation_wavelength 0.71073
_diffrn_reflns_av_R_equivalents 0.077
_diffrn_reflns_limit_h_max 16
_diffrn_reflns_limit_h_min 0
_diffrn_reflns_limit_k_max 18
_diffrn_reflns_limit_k_min -19
_diffrn_reflns_limit_l_max 23
_diffrn_reflns_limit_l_min -23
_diffrn_reflns_number 37974
_diffrn_reflns_theta_max 26.42
_diffrn_reflns_theta_min 4.00
_exptl_absorpt_coefficient_mu 0.249
_exptl_absorpt_correction_T_max 0.9755
_exptl_absorpt_correction_T_min 0.5769
_exptl_absorpt_correction_type refined_empirical_(Otwinowski_&_Minor,_1996)
_exptl_crystal_colour yellow-orange
_exptl_crystal_density_diffrn 1.26
_exptl_crystal_description palte
_exptl_crystal_F_000 1400
_exptl_crystal_size_max 0.22
_exptl_crystal_size_mid 0.19
_exptl_crystal_size_min 0.10
_refine_diff_density_max 0.55
_refine_diff_density_min -0.72
_refine_ls_extinction_method none
_refine_ls_goodness_of_fit_ref 1.043
_refine_ls_hydrogen_treatment H_atoms_riding
_refine_ls_matrix_type full
_refine_ls_number_parameters 865
_refine_ls_number_reflns 14354
_refine_ls_number_restraints 0
_refine_ls_R_factor_gt 0.059
_refine_ls_shift/su_max 0.004
_refine_ls_structure_factor_coef Fsqd
_refine_ls_weighting_details 'w=1/[\s^2^(Fo^2^)+(0.0670P)^2^+0.6529P] where P=(Fo^2^+2Fc^2^)/3'
_refine_ls_weighting_scheme calc
_refine_ls_wR_factor_ref 0.131
_reflns_number_gt 9824
_reflns_number_total 14354
_reflns_threshold_expression >2.0\s(I)
_cod_data_source_file b101722p.txt
_cod_data_source_block MMS221
_cod_depositor_comments
;
The following automatic conversions were performed:

data item '_refine_ls_weighting_scheme' value 'calc ' was changed to
'calc' in accordance with the
/home/saulius/struct/COD-crude-data/automatic-downloads/DataCite-retrospective/RSC/depositions/lib/dictionaries/cif_core.dic
dictionary named 'cif_core.dic' version 2.4.2 last updated on
2011-04-26.

Automatic conversion script
Id: cif_fix_values 6909 2019-04-08 15:41:33Z antanas 
;
_cod_original_cell_volume 3533.9(4)
_cod_original_sg_symbol_H-M 'p -1'
_cod_original_formula_sum 'C92 H74 Cl1 Nb1 O2'
_cod_database_code 7702572

loop_
_symmetry_equiv_pos_as_xyz
'x, y, z'
'-x, -y, -z'

loop_
_atom_site_aniso_label
_atom_site_aniso_U_11
_atom_site_aniso_U_22
_atom_site_aniso_U_33
_atom_site_aniso_U_12
_atom_site_aniso_U_13
_atom_site_aniso_U_23
Nb 0.02566(16) 0.02658(17) 0.03118(17) 0.00608(12) 0.00897(11) 0.01509(13)
Cl 0.0516(5) 0.0361(5) 0.0421(5) 0.0127(4) 0.0158(4) 0.0117(4)
O(1) 0.0246(11) 0.0272(13) 0.0335(12) 0.0040(9) 0.0063(9) 0.0148(10)
O(2) 0.0277(11) 0.0294(13) 0.0333(12) 0.0053(10) 0.0079(9) 0.0165(10)
C(3) 0.0199(15) 0.0287(18) 0.0348(17) 0.0057(13) 0.0050(13) 0.0211(14)
C(4) 0.0293(17) 0.037(2) 0.0320(18) 0.0037(15) 0.0043(14) 0.0176(16)
C(11) 0.0253(15) 0.0247(17) 0.0265(16) 0.0049(13) 0.0110(13) 0.0115(13)
C(12) 0.0261(16) 0.0269(18) 0.0285(16) 0.0083(14) 0.0083(13) 0.0119(14)
C(13) 0.0269(16) 0.0309(19) 0.0352(18) 0.0067(14) 0.0103(14) 0.0131(15)
C(14) 0.0277(17) 0.035(2) 0.0405(19) 0.0062(15) 0.0147(15) 0.0208(16)
C(15) 0.0304(17) 0.0268(18) 0.0341(17) 0.0085(14) 0.0126(14) 0.0148(15)
C(16) 0.0287(16) 0.0260(18) 0.0302(17) 0.0089(14) 0.0094(13) 0.0125(14)
C(21) 0.0289(16) 0.0265(18) 0.0314(17) 0.0055(14) 0.0107(14) 0.0145(14)
C(22) 0.0332(18) 0.0309(19) 0.0351(18) 0.0077(15) 0.0122(15) 0.0173(15)
C(23) 0.0301(18) 0.045(2) 0.051(2) 0.0107(16) 0.0162(16) 0.0302(19)
C(24) 0.042(2) 0.043(2) 0.053(2) 0.0098(18) 0.0202(18) 0.0324(19)
C(25) 0.042(2) 0.034(2) 0.0374(19) 0.0144(16) 0.0160(16) 0.0203(16)
C(26) 0.0333(17) 0.0289(19) 0.0324(17) 0.0086(15) 0.0107(14) 0.0158(15)
C(31) 0.0351(19) 0.046(2) 0.040(2) 0.0126(17) 0.0095(15) 0.0242(18)
C(32) 0.052(2) 0.043(2) 0.052(2) 0.0059(19) 0.0206(19) 0.017(2)
C(33) 0.078(3) 0.035(2) 0.056(3) 0.006(2) 0.023(2) 0.016(2)
C(34) 0.093(3) 0.045(3) 0.051(2) 0.016(3) 0.031(2) 0.014(2)
C(35) 0.086(3) 0.055(3) 0.054(3) 0.017(3) 0.041(2) 0.016(2)
C(36) 0.062(3) 0.043(2) 0.046(2) 0.008(2) 0.024(2) 0.0215(19)
C(41) 0.0286(17) 0.038(2) 0.0356(18) 0.0028(15) 0.0014(14) 0.0158(16)
C(42) 0.053(2) 0.043(3) 0.060(3) 0.004(2) 0.012(2) 0.016(2)
C(43) 0.075(3) 0.041(3) 0.081(3) 0.006(2) 0.008(3) 0.009(3)
C(44) 0.065(3) 0.055(3) 0.082(3) 0.016(3) 0.016(3) -0.006(3)
C(45) 0.051(3) 0.068(3) 0.065(3) 0.005(2) 0.022(2) 0.003(3)
C(46) 0.037(2) 0.046(2) 0.050(2) 0.0035(18) 0.0120(18) 0.0119(19)
C(121) 0.0241(16) 0.0316(19) 0.0333(18) 0.0029(14) 0.0040(13) 0.0139(15)
C(122) 0.0324(18) 0.039(2) 0.0361(19) 0.0050(16) 0.0048(15) 0.0148(16)
C(123) 0.043(2) 0.059(3) 0.041(2) 0.002(2) 0.0024(17) 0.024(2)
C(124) 0.042(2) 0.075(3) 0.064(3) 0.013(2) -0.001(2) 0.046(3)
C(125) 0.037(2) 0.058(3) 0.069(3) 0.020(2) 0.0110(19) 0.037(2)
C(126) 0.0303(18) 0.044(2) 0.048(2) 0.0141(16) 0.0100(16) 0.0233(18)
C(131) 0.0298(17) 0.032(2) 0.0381(19) 0.0031(15) 0.0065(15) 0.0163(16)
C(132) 0.0322(19) 0.065(3) 0.043(2) 0.0120(19) 0.0131(16) 0.023(2)
C(133) 0.033(2) 0.082(3) 0.064(3) 0.013(2) 0.019(2) 0.037(3)
C(134) 0.031(2) 0.081(4) 0.076(3) -0.006(2) 0.001(2) 0.035(3)
C(135) 0.040(2) 0.099(4) 0.053(3) -0.022(2) -0.006(2) 0.013(3)
C(136) 0.040(2) 0.068(3) 0.046(2) -0.007(2) 0.0103(18) 0.014(2)
C(151) 0.0275(16) 0.0264(18) 0.0437(19) 0.0070(14) 0.0120(14) 0.0194(15)
C(152) 0.0338(18) 0.0314(19) 0.0373(18) 0.0118(15) 0.0123(15) 0.0171(15)
C(153) 0.0397(19) 0.040(2) 0.0373(19) 0.0113(17) 0.0144(16) 0.0209(17)
C(154) 0.041(2) 0.047(2) 0.051(2) 0.0145(18) 0.0156(17) 0.0317(19)
C(155) 0.052(2) 0.048(2) 0.064(3) 0.028(2) 0.030(2) 0.037(2)
C(156) 0.048(2) 0.044(2) 0.054(2) 0.0237(18) 0.0304(18) 0.0313(19)
C(161) 0.0282(17) 0.0304(19) 0.0403(19) 0.0066(14) 0.0086(14) 0.0225(16)
C(162) 0.0331(18) 0.036(2) 0.048(2) 0.0121(16) 0.0133(16) 0.0214(17)
C(163) 0.036(2) 0.051(3) 0.077(3) 0.0191(19) 0.022(2) 0.039(2)
C(164) 0.0270(19) 0.061(3) 0.093(3) 0.0087(19) 0.001(2) 0.052(3)
C(165) 0.037(2) 0.061(3) 0.061(3) 0.006(2) -0.0044(19) 0.040(2)
C(166) 0.0361(19) 0.041(2) 0.041(2) 0.0046(16) 0.0039(16) 0.0262(17)
C(221) 0.0243(16) 0.038(2) 0.0423(19) 0.0058(15) 0.0124(15) 0.0232(17)
C(222) 0.0320(18) 0.044(2) 0.045(2) 0.0150(16) 0.0155(16) 0.0222(18)
C(223) 0.042(2) 0.046(2) 0.063(3) 0.0198(19) 0.0218(19) 0.033(2)
C(224) 0.037(2) 0.066(3) 0.065(3) 0.017(2) 0.0119(19) 0.044(2)
C(225) 0.036(2) 0.060(3) 0.052(2) 0.0042(19) -0.0005(17) 0.031(2)
C(226) 0.0323(18) 0.041(2) 0.045(2) 0.0059(16) 0.0064(16) 0.0208(18)
C(231) 0.036(2) 0.075(3) 0.065(3) 0.013(2) 0.0167(19) 0.053(3)
C(232) 0.040(2) 0.108(4) 0.119(4) 0.025(3) 0.030(3) 0.088(4)
C(233) 0.044(3) 0.171(7) 0.171(6) 0.035(4) 0.031(4) 0.136(6)
C(234) 0.034(3) 0.206(10) 0.169(7) -0.006(4) 0.009(4) 0.139(7)
C(235) 0.053(3) 0.131(6) 0.114(5) -0.025(4) 0.004(3) 0.067(5)
C(236) 0.051(3) 0.083(4) 0.075(3) -0.016(3) 0.012(2) 0.041(3)
C(251) 0.045(2) 0.038(2) 0.039(2) 0.0111(17) 0.0152(16) 0.0255(17)
C(252) 0.057(2) 0.048(3) 0.051(2) 0.010(2) 0.0125(19) 0.031(2)
C(253) 0.068(3) 0.058(3) 0.075(3) 0.016(2) 0.019(2) 0.050(3)
C(254) 0.067(3) 0.088(4) 0.065(3) 0.015(3) 0.011(2) 0.060(3)
C(255) 0.097(4) 0.085(4) 0.048(3) -0.002(3) -0.001(2) 0.040(3)
C(256) 0.079(3) 0.052(3) 0.041(2) 0.002(2) 0.004(2) 0.026(2)
C(261) 0.0343(18) 0.038(2) 0.0328(18) 0.0031(16) 0.0045(15) 0.0213(16)
C(262) 0.042(2) 0.048(3) 0.070(3) 0.0155(19) 0.013(2) 0.037(2)
C(263) 0.045(3) 0.084(4) 0.107(4) 0.026(3) 0.008(3) 0.059(3)
C(264) 0.042(2) 0.088(4) 0.083(3) 0.005(3) -0.006(2) 0.051(3)
C(265) 0.050(2) 0.064(3) 0.045(2) -0.007(2) 0.0000(19) 0.025(2)
C(266) 0.044(2) 0.043(2) 0.0327(19) 0.0054(18) 0.0065(16) 0.0166(17)
C(901) 0.073(3) 0.072(4) 0.062(3) -0.005(3) 0.018(3) 0.021(3)
C(902) 0.073(3) 0.076(4) 0.108(5) 0.023(3) 0.027(3) 0.052(4)
C(903) 0.084(4) 0.052(3) 0.096(4) 0.018(3) 0.044(3) 0.014(3)
C(904) 0.064(3) 0.072(4) 0.061(3) 0.002(3) 0.028(2) 0.020(3)
C(905) 0.042(2) 0.062(3) 0.106(4) 0.007(2) 0.029(3) 0.043(3)
C(906) 0.057(3) 0.042(3) 0.095(4) 0.002(2) 0.038(3) 0.013(3)
C(911) 0.342(14) 0.100(6) 0.086(5) 0.091(8) 0.056(7) 0.057(5)
C(912) 0.123(5) 0.065(4) 0.077(4) 0.015(4) 0.009(4) -0.001(3)
C(913) 0.125(6) 0.111(6) 0.176(8) 0.035(5) 0.095(6) 0.062(6)
C(914) 0.269(11) 0.107(6) 0.196(8) 0.107(7) 0.162(9) 0.107(6)
C(915) 0.207(9) 0.132(7) 0.178(8) 0.120(7) 0.108(7) 0.108(6)
C(916) 0.223(9) 0.150(8) 0.144(7) 0.102(7) 0.115(7) 0.117(6)
C(921) 0.100(5) 0.141(7) 0.120(6) 0.035(5) 0.023(5) -0.012(6)
C(922) 0.217(9) 0.068(5) 0.078(5) 0.059(6) 0.029(6) 0.015(4)
C(923) 0.215(10) 0.052(4) 0.084(5) -0.012(5) -0.044(6) 0.031(4)
C(924) 0.089(4) 0.090(5) 0.133(6) 0.008(4) -0.011(4) 0.061(5)
C(925) 0.068(4) 0.085(5) 0.123(5) 0.025(3) 0.012(4) 0.002(4)
C(926) 0.084(5) 0.125(6) 0.135(6) 0.016(4) 0.032(4) -0.033(5)

loop_
_atom_site_label
_atom_site_fract_x
_atom_site_fract_y
_atom_site_fract_z
_atom_site_U_iso_or_equiv
_atom_site_thermal_displace_type
_atom_site_calc_flag
Nb 0.20291(2) 0.16123(2) 0.255400(16) 0.02660(10) Uani ?
Cl 0.19672(7) 0.02960(7) 0.14618(5) 0.0434(3) Uani ?
O(1) 0.11178(15) 0.07408(16) 0.28667(11) 0.0281(8) Uani ?
O(2) 0.29612(16) 0.24237(16) 0.22088(12) 0.0292(8) Uani ?
C(3) 0.0830(2) 0.2387(2) 0.24811(17) 0.0256(11) Uani ?
C(4) 0.3210(2) 0.2013(3) 0.35741(17) 0.0327(12) Uani ?
C(11) 0.0469(2) 0.0051(2) 0.30303(16) 0.0248(10) Uani ?
C(12) -0.0628(2) -0.0212(2) 0.27457(17) 0.0264(11) Uani ?
C(13) -0.1287(2) -0.0862(2) 0.29733(18) 0.0307(11) Uani ?
C(14) -0.0843(2) -0.1203(3) 0.34914(18) 0.0323(12) Uani ?
C(15) 0.0228(2) -0.0977(2) 0.37557(18) 0.0289(11) Uani ?
C(16) 0.0911(2) -0.0357(2) 0.35104(17) 0.0273(11) Uani ?
C(21) 0.3615(2) 0.2970(2) 0.19242(17) 0.0279(11) Uani ?
C(22) 0.4713(3) 0.3228(2) 0.22014(18) 0.0315(12) Uani ?
C(23) 0.5361(3) 0.3903(3) 0.1986(2) 0.0380(12) Uani ?
C(24) 0.4913(3) 0.4252(3) 0.1480(2) 0.0415(13) Uani ?
C(25) 0.3832(3) 0.3947(3) 0.11533(19) 0.0346(12) Uani ?
C(26) 0.3167(2) 0.3299(2) 0.13901(18) 0.0300(11) Uani ?
C(31) 0.0875(3) 0.3306(3) 0.30303(19) 0.0379(13) Uani ?
C(32) 0.1559(3) 0.4167(3) 0.3096(2) 0.0496(13) Uani ?
C(33) 0.1520(4) 0.5035(3) 0.3599(2) 0.0575(17) Uani ?
C(34) 0.0809(4) 0.5065(3) 0.4056(2) 0.0631(17) Uani ?
C(35) 0.0140(4) 0.4232(3) 0.4014(2) 0.0641(19) Uani ?
C(36) 0.0177(3) 0.3359(3) 0.3513(2) 0.0490(15) Uani ?
C(41) 0.2939(3) 0.2815(3) 0.41204(19) 0.0352(12) Uani ?
C(42) 0.3401(3) 0.3758(3) 0.4233(2) 0.0545(17) Uani ?
C(43) 0.3190(4) 0.4498(4) 0.4773(3) 0.0720(19) Uani ?
C(44) 0.2481(4) 0.4316(4) 0.5205(3) 0.076(2) Uani ?
C(45) 0.1985(3) 0.3380(4) 0.5091(3) 0.0682(19) Uani ?
C(46) 0.2211(3) 0.2637(3) 0.4555(2) 0.0471(13) Uani ?
C(121) -0.1087(2) 0.0205(2) 0.22295(18) 0.0302(11) Uani ?
C(122) -0.0909(3) -0.0001(3) 0.15029(19) 0.0367(12) Uani ?
C(123) -0.1380(3) 0.0362(3) 0.1019(2) 0.0490(15) Uani ?
C(124) -0.2011(3) 0.0956(4) 0.1259(2) 0.0568(18) Uani ?
C(125) -0.2186(3) 0.1172(3) 0.1988(2) 0.0500(17) Uani ?
C(126) -0.1745(3) 0.0789(3) 0.2460(2) 0.0384(12) Uani ?
C(131) -0.2446(3) -0.1212(3) 0.26845(19) 0.0335(12) Uani ?
C(132) -0.3126(3) -0.1148(3) 0.3180(2) 0.0458(15) Uani ?
C(133) -0.4200(3) -0.1555(4) 0.2914(2) 0.0568(18) Uani ?
C(134) -0.4621(3) -0.2014(4) 0.2160(3) 0.066(2) Uani ?
C(135) -0.3967(3) -0.2080(4) 0.1660(3) 0.077(2) Uani ?
C(136) -0.2882(3) -0.1682(3) 0.1922(2) 0.0569(15) Uani ?
C(151) 0.0615(2) -0.1403(2) 0.42938(19) 0.0305(11) Uani ?
C(152) 0.0236(3) -0.1268(2) 0.49546(18) 0.0321(12) Uani ?
C(153) 0.0552(3) -0.1665(3) 0.54621(19) 0.0367(12) Uani ?
C(154) 0.1257(3) -0.2201(3) 0.5330(2) 0.0418(13) Uani ?
C(155) 0.1647(3) -0.2332(3) 0.4678(2) 0.0463(15) Uani ?
C(156) 0.1328(3) -0.1943(3) 0.4166(2) 0.0415(13) Uani ?
C(161) 0.2074(2) -0.0159(2) 0.37365(18) 0.0306(12) Uani ?
C(162) 0.2649(3) -0.0451(3) 0.3188(2) 0.0367(12) Uani ?
C(163) 0.3723(3) -0.0294(3) 0.3392(3) 0.0485(17) Uani ?
C(164) 0.4235(3) 0.0157(3) 0.4143(3) 0.0559(18) Uani ?
C(165) 0.3677(3) 0.0449(3) 0.4689(2) 0.0512(17) Uani ?
C(166) 0.2604(3) 0.0287(3) 0.4492(2) 0.0380(12) Uani ?
C(221) 0.5173(2) 0.2770(3) 0.26851(19) 0.0327(12) Uani ?
C(222) 0.5042(3) 0.1781(3) 0.2393(2) 0.0374(12) Uani ?
C(223) 0.5504(3) 0.1345(3) 0.2822(2) 0.0447(15) Uani ?
C(224) 0.6098(3) 0.1893(3) 0.3549(2) 0.0503(17) Uani ?
C(225) 0.6235(3) 0.2865(3) 0.3832(2) 0.0492(15) Uani ?
C(226) 0.5786(3) 0.3306(3) 0.3408(2) 0.0391(12) Uani ?
C(231) 0.6533(3) 0.4263(3) 0.2260(2) 0.0514(18) Uani ?
C(232) 0.7160(3) 0.3641(4) 0.2167(3) 0.075(2) Uani ?
C(233) 0.8261(4) 0.4009(6) 0.2380(4) 0.108(4) Uani ?
C(234) 0.8703(4) 0.4973(8) 0.2690(5) 0.126(5) Uani ?
C(235) 0.8108(5) 0.5583(6) 0.2798(4) 0.104(3) Uani ?
C(236) 0.7014(4) 0.5249(4) 0.2589(3) 0.073(2) Uani ?
C(251) 0.3464(3) 0.4318(3) 0.05745(19) 0.0372(13) Uani ?
C(252) 0.3834(3) 0.5297(3) 0.0718(2) 0.0494(15) Uani ?
C(253) 0.3544(4) 0.5667(4) 0.0180(3) 0.0602(19) Uani ?
C(254) 0.2891(4) 0.5077(4) -0.0499(3) 0.066(2) Uani ?
C(255) 0.2525(4) 0.4112(4) -0.0648(3) 0.079(2) Uani ?
C(256) 0.2807(4) 0.3726(3) -0.0118(2) 0.0587(17) Uani ?
C(261) 0.2012(3) 0.2959(3) 0.10617(18) 0.0343(12) Uani ?
C(262) 0.1393(3) 0.3593(3) 0.1179(2) 0.0488(17) Uani ?
C(263) 0.0322(3) 0.3260(4) 0.0870(3) 0.072(2) Uani ?
C(264) -0.0136(4) 0.2292(4) 0.0436(3) 0.070(2) Uani ?
C(265) 0.0467(3) 0.1667(4) 0.0305(2) 0.0567(15) Uani ?
C(266) 0.1541(3) 0.1996(3) 0.06209(19) 0.0406(13) Uani ?
C(901) 0.5345(4) 0.2877(4) 0.5641(3) 0.074(2) Uani ?
C(902) 0.5197(4) 0.3745(4) 0.6066(4) 0.080(3) Uani ?
C(903) 0.5706(5) 0.4205(4) 0.6811(4) 0.079(2) Uani ?
C(904) 0.6357(4) 0.3804(4) 0.7137(3) 0.068(2) Uani ?
C(905) 0.6506(3) 0.2947(4) 0.6718(3) 0.067(2) Uani ?
C(906) 0.5990(4) 0.2492(4) 0.5970(3) 0.068(2) Uani ?
C(911) 0.9105(9) 0.2503(6) 0.8699(4) 0.164(6) Uani ?
C(912) 0.9631(5) 0.2508(5) 0.8180(4) 0.099(3) Uani ?
C(913) 0.9702(6) 0.3273(6) 0.7935(5) 0.129(4) Uani ?
C(914) 0.9310(8) 0.4000(6) 0.8241(5) 0.157(5) Uani ?
C(915) 0.8799(7) 0.3996(6) 0.8844(5) 0.140(5) Uani ?
C(916) 0.8592(7) 0.3256(7) 0.9033(4) 0.140(5) Uani ?
C(921) 0.4446(6) 0.1013(6) 0.9764(4) 0.136(4) Uani ?
C(922) 0.5045(9) 0.1826(6) 1.0261(4) 0.121(4) Uani ?
C(923) 0.6111(9) 0.2147(5) 1.0215(4) 0.131(4) Uani ?
C(924) 0.6457(5) 0.1560(6) 0.9608(5) 0.105(3) Uani ?
C(925) 0.5809(5) 0.0759(5) 0.9129(4) 0.102(3) Uani ?
C(926) 0.4805(5) 0.0459(6) 0.9200(4) 0.138(4) Uani ?
H(14) -0.1290 -0.1598 0.3666 0.0420 Uiso calc
H(24) 0.5350 0.4709 0.1352 0.0540 Uiso calc
H(32) 0.2053 0.4158 0.2795 0.0640 Uiso calc
H(33) 0.1979 0.5603 0.3628 0.0750 Uiso calc
H(34) 0.0783 0.5652 0.4393 0.0820 Uiso calc
H(35) -0.0344 0.4250 0.4323 0.0840 Uiso calc
H(36) -0.0275 0.2795 0.3499 0.0640 Uiso calc
H(3A) 0.0786 0.2462 0.1997 0.0330 Uiso calc
H(3B) 0.0162 0.1953 0.2450 0.0330 Uiso calc
H(42) 0.3866 0.3896 0.3937 0.0710 Uiso calc
H(43) 0.3529 0.5130 0.4849 0.0940 Uiso calc
H(44) 0.2339 0.4822 0.5569 0.0990 Uiso calc
H(45) 0.1499 0.3249 0.5375 0.0880 Uiso calc
H(46) 0.1873 0.2006 0.4481 0.0620 Uiso calc
H(4A) 0.3167 0.1483 0.3746 0.0430 Uiso calc
H(4B) 0.3913 0.2220 0.3495 0.0430 Uiso calc
H(122) -0.0471 -0.0386 0.1340 0.0480 Uiso calc
H(123) -0.1270 0.0205 0.0529 0.0640 Uiso calc
H(124) -0.2316 0.1209 0.0936 0.0740 Uiso calc
H(125) -0.2602 0.1578 0.2157 0.0650 Uiso calc
H(126) -0.1887 0.0920 0.2940 0.0500 Uiso calc
H(132) -0.2854 -0.0827 0.3698 0.0600 Uiso calc
H(133) -0.4640 -0.1513 0.3256 0.0740 Uiso calc
H(134) -0.5345 -0.2282 0.1985 0.0850 Uiso calc
H(135) -0.4250 -0.2392 0.1143 0.1000 Uiso calc
H(136) -0.2447 -0.1734 0.1577 0.0740 Uiso calc
H(152) -0.0239 -0.0905 0.5055 0.0420 Uiso calc
H(153) 0.0286 -0.1568 0.5898 0.0470 Uiso calc
H(154) 0.1469 -0.2470 0.5671 0.0540 Uiso calc
H(155) 0.2131 -0.2688 0.4585 0.0600 Uiso calc
H(156) 0.1593 -0.2045 0.3729 0.0540 Uiso calc
H(162) 0.2307 -0.0753 0.2681 0.0480 Uiso calc
H(163) 0.4101 -0.0493 0.3023 0.0630 Uiso calc
H(164) 0.4959 0.0264 0.4280 0.0720 Uiso calc
H(165) 0.4026 0.0758 0.5195 0.0660 Uiso calc
H(166) 0.2230 0.0476 0.4866 0.0500 Uiso calc
H(222) 0.4642 0.1411 0.1907 0.0490 Uiso calc
H(223) 0.5415 0.0686 0.2623 0.0590 Uiso calc
H(224) 0.6402 0.1603 0.3841 0.0660 Uiso calc
H(225) 0.6637 0.3234 0.4318 0.0640 Uiso calc
H(226) 0.5894 0.3968 0.3609 0.0510 Uiso calc
H(232) 0.6851 0.2980 0.1963 0.0970 Uiso calc
H(233) 0.8685 0.3593 0.2309 0.1400 Uiso calc
H(234) 0.9433 0.5215 0.2831 0.1630 Uiso calc
H(235) 0.8431 0.6241 0.3016 0.1350 Uiso calc
H(236) 0.6609 0.5680 0.2669 0.0940 Uiso calc
H(252) 0.4281 0.5706 0.1180 0.0640 Uiso calc
H(253) 0.3796 0.6321 0.0284 0.0780 Uiso calc
H(254) 0.2696 0.5326 -0.0859 0.0860 Uiso calc
H(255) 0.2080 0.3709 -0.1112 0.1030 Uiso calc
H(256) 0.2555 0.3070 -0.0229 0.0760 Uiso calc
H(262) 0.1700 0.4243 0.1465 0.0630 Uiso calc
H(263) -0.0091 0.3685 0.0954 0.0940 Uiso calc
H(264) -0.0858 0.2068 0.0234 0.0910 Uiso calc
H(265) 0.0160 0.1022 0.0003 0.0730 Uiso calc
H(266) 0.1948 0.1566 0.0536 0.0530 Uiso calc
H(901) 0.5004 0.2562 0.5134 0.0960 Uiso calc
H(902) 0.4753 0.4016 0.5845 0.1040 Uiso calc
H(903) 0.5609 0.4789 0.7096 0.1030 Uiso calc
H(904) 0.6698 0.4115 0.7645 0.0890 Uiso calc
H(905) 0.6951 0.2674 0.6937 0.0880 Uiso calc
H(906) 0.6087 0.1908 0.5685 0.0890 Uiso calc
H(911) 0.9045 0.2000 0.8872 0.2140 Uiso calc
H(912) 0.9948 0.2025 0.7980 0.1290 Uiso calc
H(913) 1.0039 0.3274 0.7540 0.1670 Uiso calc
H(914) 0.9370 0.4499 0.8064 0.2040 Uiso calc
H(915) 0.8608 0.4539 0.9110 0.1830 Uiso calc
H(916) 0.8146 0.3200 0.9360 0.1820 Uiso calc
H(921) 0.3751 0.0806 0.9798 0.1770 Uiso calc
H(922) 0.4780 0.2197 1.0643 0.1570 Uiso calc
H(923) 0.6563 0.2719 1.0570 0.1710 Uiso calc
H(924) 0.7145 0.1748 0.9553 0.1370 Uiso calc
H(925) 0.6039 0.0381 0.8728 0.1330 Uiso calc
H(926) 0.4364 -0.0128 0.8859 0.1790 Uiso calc

loop_
_geom_angle_atom_site_label_1
_geom_angle_atom_site_label_2
_geom_angle_atom_site_label_3
_geom_angle
O(2) Nb O(1) 176.87(9)
O(2) Nb C(4) 90.39(11)
O(1) Nb C(4) 90.01(11)
O(2) Nb C(3) 91.18(10)
O(1) Nb C(3) 91.22(10)
C(4) Nb C(3) 122.57(12)
O(2) Nb Cl 88.88(7)
O(1) Nb Cl 88.24(7)
C(4) Nb Cl 120.43(10)
C(3) Nb Cl 117.00(8)
C(11) O(1) Nb 174.6(2)
C(21) O(2) Nb 177.0(2)
C(41) C(4) Nb 103.2(2)
C(31) C(3) Nb 124.1(2)
O(1) C(11) C(12) 119.7(3)
O(1) C(11) C(16) 118.9(3)
C(12) C(11) C(16) 121.4(3)
C(13) C(12) C(11) 118.7(3)
C(13) C(12) C(121) 120.1(3)
C(11) C(12) C(121) 121.1(3)
C(14) C(13) C(12) 119.2(3)
C(14) C(13) C(131) 118.0(3)
C(12) C(13) C(131) 122.9(3)
C(15) C(14) C(13) 122.8(3)
C(14) C(15) C(16) 119.1(3)
C(14) C(15) C(151) 118.2(3)
C(16) C(15) C(151) 122.7(3)
C(15) C(16) C(11) 118.7(3)
C(15) C(16) C(161) 120.5(3)
C(11) C(16) C(161) 120.8(3)
O(2) C(21) C(26) 118.9(3)
O(2) C(21) C(22) 119.1(3)
C(26) C(21) C(22) 122.0(3)
C(23) C(22) C(21) 118.1(3)
C(23) C(22) C(221) 121.1(3)
C(21) C(22) C(221) 120.7(3)
C(24) C(23) C(22) 119.6(3)
C(24) C(23) C(231) 116.8(3)
C(22) C(23) C(231) 123.6(3)
C(23) C(24) C(25) 123.0(3)
C(24) C(25) C(26) 117.9(3)
C(24) C(25) C(251) 117.7(3)
C(26) C(25) C(251) 124.3(3)
C(21) C(26) C(25) 119.1(3)
C(21) C(26) C(261) 121.0(3)
C(25) C(26) C(261) 119.9(3)
C(32) C(31) C(36) 116.9(4)
C(32) C(31) C(3) 123.8(3)
C(36) C(31) C(3) 119.3(3)
C(33) C(32) C(31) 121.4(4)
C(34) C(33) C(32) 120.3(4)
C(35) C(34) C(33) 119.7(4)
C(34) C(35) C(36) 120.3(4)
C(35) C(36) C(31) 121.4(4)
C(42) C(41) C(46) 117.6(4)
C(42) C(41) C(4) 121.8(3)
C(46) C(41) C(4) 120.5(3)
C(43) C(42) C(41) 121.3(4)
C(42) C(43) C(44) 120.7(5)
C(43) C(44) C(45) 119.4(4)
C(44) C(45) C(46) 119.8(4)
C(45) C(46) C(41) 121.2(4)
C(122) C(121) C(126) 118.4(3)
C(122) C(121) C(12) 121.3(3)
C(126) C(121) C(12) 120.2(3)
C(123) C(122) C(121) 120.5(3)
C(124) C(123) C(122) 120.5(4)
C(123) C(124) C(125) 119.3(4)
C(126) C(125) C(124) 120.2(4)
C(125) C(126) C(121) 121.0(3)
C(136) C(131) C(132) 117.7(3)
C(136) C(131) C(13) 121.2(3)
C(132) C(131) C(13) 120.9(3)
C(133) C(132) C(131) 120.9(4)
C(134) C(133) C(132) 120.8(4)
C(133) C(134) C(135) 119.3(4)
C(134) C(135) C(136) 120.4(4)
C(131) C(136) C(135) 120.8(4)
C(153) C(152) C(151) 121.2(3)
C(154) C(153) C(152) 120.6(3)
C(153) C(154) C(155) 118.7(3)
C(156) C(155) C(154) 120.9(3)
C(155) C(156) C(151) 120.8(3)
C(156) C(151) C(152) 117.8(3)
C(156) C(151) C(15) 123.3(3)
C(152) C(151) C(15) 119.0(3)
C(166) C(161) C(162) 118.7(3)
C(166) C(161) C(16) 121.4(3)
C(162) C(161) C(16) 119.9(3)
C(163) C(162) C(161) 120.5(3)
C(162) C(163) C(164) 120.0(4)
C(165) C(164) C(163) 120.1(3)
C(164) C(165) C(166) 120.3(4)
C(165) C(166) C(161) 120.5(4)
C(226) C(221) C(222) 118.5(3)
C(226) C(221) C(22) 121.8(3)
C(222) C(221) C(22) 119.5(3)
C(223) C(222) C(221) 120.5(4)
C(224) C(223) C(222) 120.0(4)
C(225) C(224) C(223) 119.5(4)
C(224) C(225) C(226) 121.0(4)
C(225) C(226) C(221) 120.5(4)
C(232) C(231) C(236) 118.8(4)
C(232) C(231) C(23) 121.6(4)
C(236) C(231) C(23) 119.5(4)
C(231) C(232) C(233) 119.9(6)
C(234) C(233) C(232) 119.6(6)
C(235) C(234) C(233) 121.1(6)
C(234) C(235) C(236) 121.2(7)
C(235) C(236) C(231) 119.3(6)
C(256) C(251) C(252) 118.4(4)
C(256) C(251) C(25) 122.7(3)
C(252) C(251) C(25) 118.9(3)
C(253) C(252) C(251) 120.8(4)
C(254) C(253) C(252) 120.3(4)
C(253) C(254) C(255) 119.5(4)
C(254) C(255) C(256) 121.1(4)
C(251) C(256) C(255) 120.0(4)
C(266) C(261) C(262) 119.0(3)
C(266) C(261) C(26) 119.8(3)
C(262) C(261) C(26) 121.2(3)
C(263) C(262) C(261) 120.2(4)
C(262) C(263) C(264) 120.0(5)
C(265) C(264) C(263) 120.3(4)
C(264) C(265) C(266) 120.0(4)
C(261) C(266) C(265) 120.6(4)
C(906) C(901) C(902) 119.3(5)
C(903) C(902) C(901) 120.0(6)
C(902) C(903) C(904) 120.1(5)
C(905) C(904) C(903) 120.1(5)
C(904) C(905) C(906) 119.2(5)
C(901) C(906) C(905) 121.4(5)
C(912) C(911) C(916) 123.4(7)
C(911) C(912) C(913) 116.7(7)
C(914) C(913) C(912) 122.9(7)
C(913) C(914) C(915) 118.4(7)
C(916) C(915) C(914) 121.5(7)
C(915) C(916) C(911) 116.2(7)
C(922) C(921) C(926) 121.8(8)
C(921) C(922) C(923) 119.5(7)
C(924) C(923) C(922) 117.4(6)
C(925) C(924) C(923) 119.6(7)
C(924) C(925) C(926) 121.6(7)
C(921) C(926) C(925) 120.1(7)

loop_
_geom_bond_atom_site_label_1
_geom_bond_atom_site_label_2
_geom_bond_distance
Nb O(2) 1.903(2)
Nb O(1) 1.908(2)
Nb C(4) 2.162(3)
Nb C(3) 2.210(3)
Nb Cl 2.3567(9)
O(1) C(11) 1.365(3)
O(2) C(21) 1.368(4)
C(4) C(41) 1.477(5)
C(3) C(31) 1.437(5)
C(11) C(12) 1.410(4)
C(11) C(16) 1.413(4)
C(12) C(13) 1.403(4)
C(12) C(121) 1.487(4)
C(13) C(14) 1.395(5)
C(13) C(131) 1.485(4)
C(14) C(15) 1.377(4)
C(15) C(16) 1.411(4)
C(15) C(151) 1.492(5)
C(16) C(161) 1.490(4)
C(21) C(26) 1.409(4)
C(21) C(22) 1.412(4)
C(22) C(23) 1.407(5)
C(22) C(221) 1.488(5)
C(23) C(24) 1.389(5)
C(23) C(231) 1.497(5)
C(24) C(25) 1.403(5)
C(25) C(26) 1.416(4)
C(25) C(251) 1.486(5)
C(26) C(261) 1.490(4)
C(31) C(32) 1.389(5)
C(31) C(36) 1.392(5)
C(32) C(33) 1.379(6)
C(33) C(34) 1.369(6)
C(34) C(35) 1.363(6)
C(35) C(36) 1.381(6)
C(41) C(42) 1.376(5)
C(41) C(46) 1.399(5)
C(42) C(43) 1.370(6)
C(43) C(44) 1.377(7)
C(44) C(45) 1.377(7)
C(45) C(46) 1.379(6)
C(121) C(122) 1.388(4)
C(121) C(126) 1.397(5)
C(122) C(123) 1.386(5)
C(123) C(124) 1.382(6)
C(124) C(125) 1.391(6)
C(125) C(126) 1.373(5)
C(131) C(136) 1.377(5)
C(131) C(132) 1.391(4)
C(132) C(133) 1.381(5)
C(133) C(134) 1.360(6)
C(134) C(135) 1.370(6)
C(135) C(136) 1.393(5)
C(152) C(153) 1.379(5)
C(152) C(151) 1.394(4)
C(153) C(154) 1.375(5)
C(154) C(155) 1.386(5)
C(155) C(156) 1.380(5)
C(156) C(151) 1.387(5)
C(161) C(166) 1.391(5)
C(161) C(162) 1.393(4)
C(162) C(163) 1.379(5)
C(163) C(164) 1.379(6)
C(164) C(165) 1.373(6)
C(165) C(166) 1.377(5)
C(221) C(226) 1.388(5)
C(221) C(222) 1.394(5)
C(222) C(223) 1.389(5)
C(223) C(224) 1.387(6)
C(224) C(225) 1.370(6)
C(225) C(226) 1.379(5)
C(231) C(232) 1.386(6)
C(231) C(236) 1.393(7)
C(232) C(233) 1.404(7)
C(233) C(234) 1.357(10)
C(234) C(235) 1.338(10)
C(235) C(236) 1.391(7)
C(251) C(256) 1.381(5)
C(251) C(252) 1.395(5)
C(252) C(253) 1.388(5)
C(253) C(254) 1.362(6)
C(254) C(255) 1.374(7)
C(255) C(256) 1.391(6)
C(261) C(266) 1.387(5)
C(261) C(262) 1.392(5)
C(262) C(263) 1.383(6)
C(263) C(264) 1.388(7)
C(264) C(265) 1.366(7)
C(265) C(266) 1.389(5)
C(901) C(906) 1.350(7)
C(901) C(902) 1.385(7)
C(902) C(903) 1.368(7)
C(903) C(904) 1.372(8)
C(904) C(905) 1.368(7)
C(905) C(906) 1.376(7)
C(911) C(912) 1.291(10)
C(911) C(916) 1.477(11)
C(912) C(913) 1.395(10)
C(913) C(914) 1.328(9)
C(914) C(915) 1.418(9)
C(915) C(916) 1.290(9)
C(921) C(922) 1.297(10)
C(921) C(926) 1.352(8)
C(922) C(923) 1.423(11)
C(923) C(924) 1.416(10)
C(924) C(925) 1.298(9)
C(925) C(926) 1.356(8)
